data_4512629
loop_
_publ_author_name
'Tsang, Min Ying'
'Di Salvo, Florencia'
'Teixidor, Francesc'
'Vi\~nas, Clara'
'Planas, Jos\'e Giner'
'Choquesillo-Lazarte, Duane'
'Vanthuyne, Nicolas'

_publ_section_title
;
 Is Molecular Chirality Connected to Supramolecular Chirality? The
 Particular Case of Chiral 2-Pyridyl Alcohols
;
_journal_issue 2
_journal_name_full 'Crystal Growth &amp; Design'
_journal_page_first 935
_journal_paper_doi 10.1021/cg501748x
_journal_volume 15
_journal_year 2015
_chemical_absolute_configuration ad
_chemical_formula_moiety 'C8 H17 B10 N O'
_chemical_formula_sum 'C8 H17 B10 N O'
_chemical_formula_weight 251.33
_chemical_name_systematic
;
 ? 
;
_space_group_crystal_system orthorhombic
_space_group_IT_number 19
_space_group_name_Hall 'P 2ac 2ab'
_space_group_name_H-M_alt 'P 21 21 21'
_symmetry_space_group_name_Hall 'P 2ac 2ab'
_symmetry_space_group_name_H-M 'P 21 21 21'
_atom_sites_solution_hydrogens geom
_atom_sites_solution_primary direct
_atom_sites_solution_secondary difmap
_audit_creation_date 2014-07-18
_audit_creation_method
;
Olex2 1.2
(compiled 2014.06.27 svn.r2953 for OlexSys, GUI svn.r4855)
;
_cell_angle_alpha 90.00
_cell_angle_beta 90.00
_cell_angle_gamma 90.00
_cell_formula_units_Z 4
_cell_length_a 6.9604(6)
_cell_length_b 8.9624(8)
_cell_length_c 21.6124(19)
_cell_measurement_reflns_used 2435
_cell_measurement_temperature 100(2)
_cell_measurement_theta_max 66.555
_cell_measurement_theta_min 29.154
_cell_volume 1348.2(2)
_computing_cell_refinement 'SAINT v8.34A (Bruker, 2013)'
_computing_data_collection 'Bruker Apex2, 2014'
_computing_data_reduction 'SAINT v8.34A (Bruker, 2013)'
_computing_molecular_graphics 'Olex2 (Dolomanov et al., 2009)'
_computing_publication_material 'Olex2 (Dolomanov et al., 2009)'
_computing_structure_refinement 'XLMP (Sheldrick, 2008)'
_computing_structure_solution 'XS (Sheldrick, 2008)'
_diffrn_ambient_temperature 100.0
_diffrn_measured_fraction_theta_full 0.990
_diffrn_measured_fraction_theta_max 0.990
_diffrn_measurement_device_type 'Bruker D8 Venture'
_diffrn_measurement_method '\f and \w scans'
_diffrn_radiation_monochromator multilayer
_diffrn_radiation_type CuK\a
_diffrn_radiation_wavelength 1.54178
_diffrn_reflns_av_R_equivalents 0.0285
_diffrn_reflns_av_unetI/netI 0.0413
_diffrn_reflns_limit_h_max 7
_diffrn_reflns_limit_h_min -8
_diffrn_reflns_limit_k_max 6
_diffrn_reflns_limit_k_min -10
_diffrn_reflns_limit_l_max 24
_diffrn_reflns_limit_l_min -25
_diffrn_reflns_number 4549
_diffrn_reflns_theta_full 66.55
_diffrn_reflns_theta_max 66.55
_diffrn_reflns_theta_min 4.09
_diffrn_source 'high brilliance microfocus sealed tube'
_diffrn_standards_number 0
_exptl_absorpt_coefficient_mu 0.481
_exptl_absorpt_correction_T_max 0.7528
_exptl_absorpt_correction_T_min 0.5060
_exptl_absorpt_correction_type multi-scan
_exptl_absorpt_process_details
;
SADABS-2012/1 (Bruker,2012) was used for absorption correction.
wR2(int) was 0.1758 before and 0.0457 after correction.
The Ratio of minimum to maximum transmission is 0.6722.
The \l/2 correction factor is 0.0000.
;
_exptl_crystal_colour colourless
_exptl_crystal_colour_primary colourless
_exptl_crystal_density_diffrn 1.238
_exptl_crystal_density_method 'not measured'
_exptl_crystal_description block
_exptl_crystal_F_000 520
_exptl_crystal_size_max 0.12
_exptl_crystal_size_mid 0.12
_exptl_crystal_size_min 0.08
_refine_diff_density_max 0.274
_refine_diff_density_min -0.189
_refine_diff_density_rms 0.047
_refine_ls_abs_structure_details 'Flack H D (1983), Acta Cryst. A39, 876-881'
_refine_ls_abs_structure_Flack 0.1(2)
_refine_ls_extinction_method none
_refine_ls_goodness_of_fit_ref 1.079
_refine_ls_hydrogen_treatment constr
_refine_ls_matrix_type full
_refine_ls_number_parameters 182
_refine_ls_number_reflns 2266
_refine_ls_number_restraints 0
_refine_ls_restrained_S_all 1.079
_refine_ls_R_factor_all 0.0381
_refine_ls_R_factor_gt 0.0373
_refine_ls_shift/su_max 0.000
_refine_ls_shift/su_mean 0.000
_refine_ls_structure_factor_coef Fsqd
_refine_ls_weighting_details 'calc w=1/[\s^2^(Fo^2^)+(0.0585P)^2^+0.3006P] where P=(Fo^2^+2Fc^2^)/3'
_refine_ls_weighting_scheme calc
_refine_ls_wR_factor_gt 0.0984
_refine_ls_wR_factor_ref 0.0991
_reflns_number_gt 2220
_reflns_number_total 2266
_reflns_threshold_expression >2sigma(I)
_cod_data_source_file cg501748x_si_002.cif
_cod_data_source_block R-3a
_cod_depositor_comments 'Adding full bibliography for 4512623--4512632.cif.'
_cod_database_code 4512629
_olex2_refinement_description
;
1. Fixed Uiso
 At 1.2 times of:
  All B(H) groups, All C(H) groups
 At 1.5 times of:
  All O(H) groups
2.a Ternary CH refined with riding coordinates:
 C5(H5)
2.b Aromatic/amide H refined with riding coordinates:
 C3(H3), C6(H6), C7(H7), C8(H8)
2.c Idealised tetrahedral OH refined as rotating group:
 O1(H1)
2.d Boron cage BH refined with riding coordinates:
 B9(H9), B10(H10), B11(H11), C12(H12), B14(H14), B15(H15), B16(H16), B17(H17),
 B18(H18), B19(H19), B20(H20)
;
_olex2_submission_special_instructions 'No special instructions were received'

loop_
_symmetry_equiv_pos_as_xyz
'x, y, z'
'-x+1/2, -y, z+1/2'
'-x, y+1/2, -z+1/2'
'x+1/2, -y+1/2, -z'

loop_
_atom_site_label
_atom_site_type_symbol
_atom_site_fract_x
_atom_site_fract_y
_atom_site_fract_z
_atom_site_U_iso_or_equiv
_atom_site_adp_type
_atom_site_occupancy
_atom_site_calc_flag
_atom_site_refinement_flags_posn
O1 O 0.64271(16) 0.15646(12) 0.18133(5) 0.0174(3) Uani 1 d .
H1 H 0.5678 0.0952 0.1982 0.026 Uiso 1 calc GR
N2 N 0.6630(2) 0.46017(15) 0.28859(6) 0.0172(3) Uani 1 d .
C3 C 0.9207(2) 0.31199(17) 0.24866(7) 0.0172(3) Uani 1 d .
H3 H 0.9648 0.2419 0.2189 0.021 Uiso 1 calc R
C4 C 0.7318(2) 0.36172(17) 0.24728(7) 0.0148(3) Uani 1 d .
C5 C 0.5915(2) 0.30281(17) 0.19894(7) 0.0149(3) Uani 1 d .
H5 H 0.4606 0.2993 0.2180 0.018 Uiso 1 calc R
C6 C 1.0440(2) 0.36520(18) 0.29364(7) 0.0185(4) Uani 1 d .
H6 H 1.1743 0.3339 0.2947 0.022 Uiso 1 calc R
C7 C 0.9742(2) 0.46539(19) 0.33739(8) 0.0185(3) Uani 1 d .
H7 H 1.0546 0.5029 0.3693 0.022 Uiso 1 calc R
C8 C 0.7839(2) 0.50861(18) 0.33278(7) 0.0194(4) Uani 1 d .
H8 H 0.7356 0.5767 0.3627 0.023 Uiso 1 calc R
B9 B 0.3529(3) 0.4451(2) 0.11471(8) 0.0176(4) Uani 1 d .
H9 H 0.2172 0.4080 0.1380 0.021 Uiso 1 calc R
B10 B 0.6184(3) 0.6822(2) 0.08705(9) 0.0215(4) Uani 1 d .
H10 H 0.6564 0.8034 0.0906 0.026 Uiso 1 calc R
B11 B 0.7665(3) 0.5535(2) 0.04574(9) 0.0194(4) Uani 1 d .
H11 H 0.9017 0.5900 0.0221 0.023 Uiso 1 calc R
C12 C 0.5383(2) 0.59583(19) 0.02184(7) 0.0184(3) Uani 1 d .
H12 H 0.5232 0.6659 -0.0208 0.022 Uiso 1 calc R
C13 C 0.5811(2) 0.40211(17) 0.14012(7) 0.0146(3) Uani 1 d .
B14 B 0.7451(2) 0.3758(2) 0.08144(8) 0.0156(4) Uani 1 d .
H14 H 0.8663 0.2937 0.0829 0.019 Uiso 1 calc R
B15 B 0.7481(3) 0.5416(2) 0.12712(9) 0.0176(4) Uani 1 d .
H15 H 0.8717 0.5685 0.1584 0.021 Uiso 1 calc R
B16 B 0.3715(3) 0.4586(2) 0.03331(8) 0.0180(4) Uani 1 d .
H16 H 0.2483 0.4331 0.0017 0.022 Uiso 1 calc R
B17 B 0.5055(3) 0.5830(2) 0.14818(9) 0.0198(4) Uani 1 d .
H17 H 0.4702 0.6366 0.1936 0.024 Uiso 1 calc R
B18 B 0.6137(3) 0.4153(2) 0.01262(8) 0.0175(4) Uani 1 d .
H18 H 0.6489 0.3613 -0.0327 0.021 Uiso 1 calc R
B19 B 0.5008(3) 0.3175(2) 0.07336(8) 0.0162(4) Uani 1 d .
H19 H 0.4625 0.1965 0.0694 0.019 Uiso 1 calc R
B20 B 0.3745(3) 0.6229(2) 0.07967(8) 0.0201(4) Uani 1 d .
H20 H 0.2532 0.7049 0.0786 0.024 Uiso 1 calc R

loop_
_atom_site_aniso_label
_atom_site_aniso_U_11
_atom_site_aniso_U_22
_atom_site_aniso_U_33
_atom_site_aniso_U_23
_atom_site_aniso_U_13
_atom_site_aniso_U_12
O1 0.0190(5) 0.0110(5) 0.0221(6) -0.0003(4) 0.0019(5) -0.0006(4)
N2 0.0189(7) 0.0158(6) 0.0168(6) 0.0012(5) 0.0015(5) 0.0018(6)
C3 0.0188(8) 0.0138(7) 0.0191(7) -0.0006(6) 0.0022(7) 0.0023(6)
C4 0.0182(7) 0.0105(7) 0.0156(7) 0.0030(6) 0.0013(6) 0.0005(6)
C5 0.0159(7) 0.0120(7) 0.0167(7) -0.0002(6) 0.0009(6) 0.0004(6)
C6 0.0170(7) 0.0172(8) 0.0212(8) 0.0033(6) -0.0002(6) 0.0003(7)
C7 0.0234(8) 0.0146(7) 0.0174(7) 0.0025(6) -0.0031(7) -0.0017(7)
C8 0.0253(8) 0.0164(8) 0.0166(8) -0.0008(6) -0.0005(7) 0.0006(7)
B9 0.0133(8) 0.0206(10) 0.0188(9) 0.0006(7) 0.0002(7) 0.0042(7)
B10 0.0288(10) 0.0142(8) 0.0216(9) 0.0015(7) -0.0058(8) 0.0002(8)
B11 0.0181(9) 0.0183(9) 0.0218(9) 0.0036(7) 0.0003(7) -0.0019(7)
C12 0.0196(8) 0.0166(8) 0.0191(8) 0.0015(6) 0.0006(7) 0.0006(7)
C13 0.0142(7) 0.0126(7) 0.0168(7) -0.0014(6) 0.0011(6) 0.0001(6)
B14 0.0156(8) 0.0143(8) 0.0171(8) 0.0013(7) 0.0020(7) 0.0003(7)
B15 0.0196(8) 0.0121(8) 0.0211(9) 0.0021(7) -0.0026(7) -0.0033(7)
B16 0.0172(8) 0.0197(9) 0.0173(8) -0.0006(7) -0.0018(7) -0.0005(8)
B17 0.0247(10) 0.0155(9) 0.0192(9) -0.0017(7) -0.0025(8) 0.0053(8)
B18 0.0183(8) 0.0155(8) 0.0186(8) 0.0008(6) 0.0001(8) 0.0008(8)
B19 0.0173(8) 0.0157(9) 0.0155(8) -0.0008(7) 0.0009(7) -0.0016(7)
B20 0.0231(9) 0.0190(9) 0.0182(8) 0.0007(7) 0.0001(8) 0.0078(8)

loop_
_atom_type_symbol
_atom_type_description
_atom_type_scat_dispersion_real
_atom_type_scat_dispersion_imag
_atom_type_scat_source
C C 0.0181 0.0091 'International Tables Vol C Tables 4.2.6.8 and 6.1.1.4'
H H 0.0000 0.0000 'International Tables Vol C Tables 4.2.6.8 and 6.1.1.4'
B B 0.0090 0.0039 'International Tables Vol C Tables 4.2.6.8 and 6.1.1.4'
N N 0.0311 0.0180 'International Tables Vol C Tables 4.2.6.8 and 6.1.1.4'
O O 0.0492 0.0322 'International Tables Vol C Tables 4.2.6.8 and 6.1.1.4'

loop_
_geom_angle_atom_site_label_1
_geom_angle_atom_site_label_2
_geom_angle_atom_site_label_3
_geom_angle
C4 N2 C8 117.44(14)
C6 C3 C4 119.50(15)
N2 C4 C3 122.28(15)
N2 C4 C5 117.04(14)
C3 C4 C5 120.67(14)
O1 C5 C4 110.17(13)
O1 C5 C13 108.88(12)
C4 C5 C13 113.09(12)
C3 C6 C7 118.96(16)
C8 C7 C6 117.75(16)
N2 C8 C7 124.04(16)
C13 B9 B16 105.34(12)
C13 B9 B17 58.46(10)
C13 B9 B19 58.87(10)
C13 B9 B20 105.02(13)
B16 B9 B17 108.24(13)
B16 B9 B19 60.11(10)
B16 B9 B20 60.45(10)
B19 B9 B17 107.71(13)
B20 B9 B17 59.96(10)
B20 B9 B19 108.32(12)
B11 B10 B20 108.14(13)
C12 B10 B11 58.76(10)
C12 B10 B15 104.32(13)
C12 B10 B17 104.06(13)
C12 B10 B20 58.60(10)
B15 B10 B11 59.46(11)
B15 B10 B17 60.44(11)
B15 B10 B20 108.37(13)
B17 B10 B11 107.68(13)
B17 B10 B20 59.78(11)
C12 B11 B10 58.17(10)
C12 B11 B14 104.59(13)
C12 B11 B15 104.26(13)
C12 B11 B18 58.63(10)
B14 B11 B10 108.29(13)
B14 B11 B18 60.09(10)
B15 B11 B10 59.97(10)
B15 B11 B14 60.48(10)
B15 B11 B18 108.34(13)
B18 B11 B10 107.77(13)
B10 C12 B11 63.07(11)
B10 C12 B16 115.46(13)
B10 C12 B18 115.19(13)
B10 C12 B20 63.17(11)
B16 C12 B11 115.25(13)
B16 C12 B18 62.96(11)
B18 C12 B11 62.70(10)
B20 C12 B11 115.44(13)
B20 C12 B16 62.80(11)
B20 C12 B18 115.06(13)
C5 C13 B9 115.57(12)
C5 C13 B14 119.56(13)
C5 C13 B15 121.05(13)
C5 C13 B17 118.24(12)
C5 C13 B19 116.63(12)
B9 C13 B15 113.92(12)
B14 C13 B9 113.99(12)
B14 C13 B15 62.23(10)
B14 C13 B19 62.49(9)
B17 C13 B9 62.47(10)
B17 C13 B14 114.07(12)
B17 C13 B15 62.56(11)
B17 C13 B19 113.70(12)
B19 C13 B9 62.17(10)
B19 C13 B15 113.56(12)
B11 B14 B15 59.51(10)
B11 B14 B18 60.13(10)
B11 B14 B19 107.44(13)
C13 B14 B11 104.64(12)
C13 B14 B15 59.09(10)
C13 B14 B18 104.32(12)
C13 B14 B19 58.77(9)
B15 B14 B19 107.98(12)
B18 B14 B15 107.60(13)
B18 B14 B19 59.23(10)
B10 B15 B14 108.39(13)
B10 B15 B17 59.79(11)
B11 B15 B10 60.57(10)
B11 B15 B14 60.01(10)
B11 B15 B17 108.04(13)
C13 B15 B10 104.53(13)
C13 B15 B11 104.73(13)
C13 B15 B14 58.69(9)
C13 B15 B17 58.27(10)
B14 B15 B17 107.63(12)
B9 B16 B18 107.66(12)
B9 B16 B19 60.28(10)
B9 B16 B20 59.83(10)
C12 B16 B9 104.06(13)
C12 B16 B18 58.59(10)
C12 B16 B19 103.79(13)
C12 B16 B20 58.58(10)
B19 B16 B18 59.31(10)
B19 B16 B20 107.95(12)
B20 B16 B18 107.99(13)
B9 B17 B15 108.40(12)
B10 B17 B9 108.00(13)
B10 B17 B15 59.77(11)
C13 B17 B9 59.08(10)
C13 B17 B10 105.20(13)
C13 B17 B15 59.17(10)
C13 B17 B20 105.27(13)
B20 B17 B9 59.67(11)
B20 B17 B10 60.40(11)
B20 B17 B15 108.33(13)
B11 B18 B16 108.18(13)
C12 B18 B11 58.67(10)
C12 B18 B14 104.37(12)
C12 B18 B16 58.45(10)
C12 B18 B19 104.27(12)
B14 B18 B11 59.77(10)
B14 B18 B16 108.58(12)
B19 B18 B11 108.20(12)
B19 B18 B14 60.55(10)
B19 B18 B16 60.07(10)
B9 B19 B14 108.27(12)
C13 B19 B9 58.96(10)
C13 B19 B14 58.74(9)
C13 B19 B16 105.02(12)
C13 B19 B18 105.07(12)
B16 B19 B9 59.61(10)
B16 B19 B14 108.76(12)
B18 B19 B9 108.18(13)
B18 B19 B14 60.23(10)
B18 B19 B16 60.62(10)
B9 B20 B10 108.10(13)
B9 B20 B16 59.72(10)
B9 B20 B17 60.37(11)
C12 B20 B9 104.01(13)
C12 B20 B10 58.23(11)
C12 B20 B16 58.62(10)
C12 B20 B17 103.82(13)
B16 B20 B10 107.92(13)
B17 B20 B10 59.82(11)
B17 B20 B16 107.99(13)

loop_
_geom_bond_atom_site_label_1
_geom_bond_atom_site_label_2
_geom_bond_distance
O1 C5 1.4115(19)
N2 C4 1.344(2)
N2 C8 1.345(2)
C3 C4 1.388(2)
C3 C6 1.382(2)
C4 C5 1.524(2)
C5 C13 1.553(2)
C6 C7 1.391(2)
C7 C8 1.384(3)
B9 C13 1.725(2)
B9 B16 1.768(2)
B9 B17 1.783(3)
B9 B19 1.780(3)
B9 B20 1.770(3)
B10 B11 1.786(3)
B10 C12 1.702(3)
B10 B15 1.776(3)
B10 B17 1.776(3)
B10 B20 1.787(3)
B11 C12 1.713(3)
B11 B14 1.776(3)
B11 B15 1.767(3)
B11 B18 1.782(3)
C12 B16 1.710(3)
C12 B18 1.712(2)
C12 B20 1.709(2)
C13 B14 1.723(2)
C13 B15 1.730(2)
C13 B17 1.713(2)
C13 B19 1.723(2)
B14 B15 1.784(3)
B14 B18 1.781(3)
B14 B19 1.787(2)
B15 B17 1.788(3)
B16 B18 1.787(3)
B16 B19 1.777(3)
B16 B20 1.781(3)
B17 B20 1.775(3)
B18 B19 1.763(2)

loop_
_geom_hbond_atom_site_label_D
_geom_hbond_atom_site_label_H
_geom_hbond_atom_site_label_A
_geom_hbond_distance_DH
_geom_hbond_distance_HA
_geom_hbond_distance_DA
_geom_hbond_angle_DHA
_geom_hbond_site_symmetry_A
O1 H1 N2 0.84 2.03 2.8363(18) 160.2 3_645
